data_7109175
loop_
_publ_author_name
'Shinji Kitagaki'
'Takahiro Ueda'
'Chisato Mukai'

_publ_section_title
;
 Planar chiral [2.2]paracyclophane-based bis(thiourea) catalyst:
 application to asymmetric Henry reaction
;
_journal_name_full Chem.Commun.
_journal_page_first 4030
_journal_paper_doi 10.1039/c3cc41789a
_journal_volume 49
_journal_year 2013
_chemical_formula_moiety 'C46 H48 F12 N4 O3 S2'
_chemical_formula_sum 'C46 H48 F12 N4 O3 S2'
_chemical_formula_weight 997.01
_chemical_melting_point 402
_chemical_name_systematic 4,12-Bis{N?-[3,5-bis(trifluoromethyl)phenyl]thioureido}[2.2]paracyclophane
_space_group_IT_number 14
_symmetry_cell_setting monoclinic
_symmetry_Int_Tables_number 14
_symmetry_space_group_name_Hall '-P 2yn'
_symmetry_space_group_name_H-M 'P 1 21/n 1'
_atom_sites_solution_hydrogens geom
_atom_sites_solution_primary direct
_atom_sites_solution_secondary difmap
_cell_angle_alpha 90.0000
_cell_angle_beta 108.682(2)
_cell_angle_gamma 90.0000
_cell_formula_units_Z 4
_cell_length_a 14.5099(12)
_cell_length_b 15.3119(11)
_cell_length_c 23.0134(18)
_cell_measurement_reflns_used 17339
_cell_measurement_temperature 243
_cell_measurement_theta_max 27.37
_cell_measurement_theta_min 3.02
_cell_volume 4843.6(7)
_computing_cell_refinement 'RAPID AUTO'
_computing_data_collection 'RAPID AUTO (Rigaku, ????)'
_computing_data_reduction 'RAPID AUTO'
_computing_molecular_graphics 'CrystalStructure 4.0'
_computing_publication_material 'CrystalStructure 4.0 (Rigaku, 2010)'
_computing_structure_refinement 'CRYSTALS (Carruthers, et al., 1999)'
_computing_structure_solution 'Il Milione (Burla, et al., 2007)'
_diffrn_ambient_temperature 243
_diffrn_detector_area_resol_mean 10.000
_diffrn_measured_fraction_theta_full 0.991
_diffrn_measured_fraction_theta_max 0.991
_diffrn_measurement_device_type 'Rigaku R-AXIS RAPID'
_diffrn_measurement_method \w
_diffrn_radiation_probe x-ray
_diffrn_radiation_type 'Mo K\a'
_diffrn_radiation_wavelength 0.71075
_diffrn_reflns_av_R_equivalents 0.0780
_diffrn_reflns_limit_h_max 18
_diffrn_reflns_limit_h_min -18
_diffrn_reflns_limit_k_max 19
_diffrn_reflns_limit_k_min -19
_diffrn_reflns_limit_l_max 27
_diffrn_reflns_limit_l_min -29
_diffrn_reflns_number 41855
_diffrn_reflns_theta_full 27.42
_diffrn_reflns_theta_max 27.42
_diffrn_source_type 'Rigaku R-AXIS RAPID II'
_diffrn_standards_number 0
_exptl_absorpt_coefficient_mu 0.199
_exptl_absorpt_correction_T_max 0.980
_exptl_absorpt_correction_T_min 0.459
_exptl_absorpt_correction_type multi-scan
_exptl_absorpt_process_details 'ABSCOR (Rigaku, 1995)'
_exptl_crystal_colour colorless
_exptl_crystal_density_diffrn 1.367
_exptl_crystal_density_method 'not measured'
_exptl_crystal_description block
_exptl_crystal_F_000 2064.00
_exptl_crystal_recrystallization_method THF-hexane
_exptl_crystal_size_max 0.300
_exptl_crystal_size_mid 0.300
_exptl_crystal_size_min 0.100
_refine_diff_density_max 0.721
_refine_diff_density_min -0.686
_refine_ls_extinction_method none
_refine_ls_goodness_of_fit_ref 1.324
_refine_ls_hydrogen_treatment mixed
_refine_ls_number_parameters 660
_refine_ls_number_reflns 10947
_refine_ls_R_factor_gt 0.0903
_refine_ls_shift/su_max 0.005
_refine_ls_structure_factor_coef Fsqd
_refine_ls_weighting_details 'w = 1/[0.0014Fo^2^ + 1.0000\s(Fo^2^)]/(4Fo^2^)'
_refine_ls_weighting_scheme calc
_refine_ls_wR_factor_ref 0.2481
_reflns_number_gt 4429
_reflns_number_total 10947
_reflns_threshold_expression F^2^>2.0\s(F^2^)
_cod_data_source_file c3cc41789a.txt
_cod_data_source_block seimitsu62-2
_cod_original_sg_symbol_H-M 'P 21/n'
_cod_database_code 7109175

loop_
_symmetry_equiv_pos_site_id
_symmetry_equiv_pos_as_xyz
1 +X,+Y,+Z
2 1/2-X,1/2+Y,1/2-Z
3 -X,-Y,-Z
4 1/2+X,1/2-Y,1/2+Z

loop_
_atom_site_label
_atom_site_type_symbol
_atom_site_fract_x
_atom_site_fract_y
_atom_site_fract_z
_atom_site_U_iso_or_equiv
_atom_site_adp_type
_atom_site_occupancy
_atom_site_symmetry_multiplicity
_atom_site_calc_flag
_atom_site_refinement_flags
S1 S 0.28287(9) 1.07833(7) 0.31577(6) 0.0779(5) Uani 1.0 4 d .
S2 S 0.72687(9) 1.07835(7) 0.20088(7) 0.0887(5) Uani 1.0 4 d .
F1 F 1.0743(3) 0.8800(3) 0.1947(3) 0.222(3) Uani 1.0 4 d .
F11 F 0.8986(3) 0.9217(3) -0.05078(15) 0.1528(17) Uani 1.0 4 d .
F13 F 0.3045(7) 0.7904(4) 0.57549(19) 0.270(4) Uani 1.0 4 d .
F14 F 0.3494(6) 0.9060(4) 0.5983(2) 0.253(3) Uani 1.0 4 d .
F15 F 0.2249(5) 0.8730(7) 0.5982(3) 0.294(4) Uani 1.0 4 d .
F16 F -0.0191(3) 0.9933(4) 0.33399(17) 0.1612(18) Uani 1.0 4 d .
F17 F -0.0504(3) 0.9277(3) 0.4038(3) 0.218(3) Uani 1.0 4 d .
F18 F -0.0077(3) 1.0514(3) 0.4133(2) 0.171(2) Uani 1.0 4 d .
F19 F 0.7756(4) 0.8445(4) -0.05982(16) 0.1612(19) Uani 1.0 4 d .
F20 F 0.7589(4) 0.9790(3) -0.06987(15) 0.1607(18) Uani 1.0 4 d .
F21 F 1.0955(3) 0.9962(3) 0.15919(15) 0.1653(16) Uani 1.0 4 d .
F22 F 1.0365(3) 0.9899(5) 0.22827(17) 0.192(2) Uani 1.0 4 d .
O1 O 0.5266(3) 0.8623(3) 0.02712(16) 0.0926(12) Uani 1.0 4 d .
O2 O 0.48385(19) 1.09863(17) 0.23704(13) 0.0671(9) Uani 1.0 4 d .
O3 O 0.0109(3) 0.6575(3) -0.03447(16) 0.0989(13) Uani 1.0 4 d .
N1 N 0.3364(3) 0.9273(3) 0.37606(16) 0.0605(12) Uani 1.0 4 d .
N2 N 0.4121(3) 0.9648(2) 0.30640(15) 0.0560(11) Uani 1.0 4 d .
N3 N 0.5882(3) 0.9643(2) 0.19115(16) 0.0551(11) Uani 1.0 4 d .
N4 N 0.6809(3) 0.9367(2) 0.13000(16) 0.0564(11) Uani 1.0 4 d .
C1 C 0.4403(3) 0.8837(3) 0.17341(17) 0.0551(12) Uani 1.0 4 d .
C2 C 0.6643(3) 0.9892(3) 0.17298(18) 0.0536(12) Uani 1.0 4 d .
C3 C 0.5409(3) 0.8829(3) 0.18303(17) 0.0495(11) Uani 1.0 4 d .
C4 C 0.3444(3) 0.9868(3) 0.33368(17) 0.0535(12) Uani 1.0 4 d .
C5 C 0.5650(3) 0.8930(3) 0.32166(17) 0.0573(12) Uani 1.0 4 d .
C6 C 0.8331(4) 0.9280(3) 0.0297(2) 0.0730(16) Uani 1.0 4 d .
C7 C 0.6203(3) 0.8197(3) 0.3211(2) 0.0689(14) Uani 1.0 4 d .
C8 C 0.1124(3) 0.9499(3) 0.4180(2) 0.0629(14) Uani 1.0 4 d .
C9 C 0.5371(3) 0.7286(3) 0.1843(2) 0.0698(15) Uani 1.0 4 d .
C10 C 0.2971(3) 0.8118(3) 0.1916(3) 0.0766(16) Uani 1.0 4 d .
C11 C 0.2791(6) 0.8629(6) 0.5665(3) 0.112(3) Uani 1.0 4 d .
C12 C 0.9362(3) 0.9467(3) 0.13197(19) 0.0616(13) Uani 1.0 4 d .
C13 C 0.7128(3) 0.8276(4) 0.3045(2) 0.0810(16) Uani 1.0 4 d .
C14 C 0.7521(3) 0.9291(3) 0.0495(2) 0.0678(14) Uani 1.0 4 d .
C15 C 0.4798(4) 0.7335(3) 0.3135(3) 0.0813(17) Uani 1.0 4 d .
C16 C 0.1744(3) 0.9528(3) 0.38289(18) 0.0578(13) Uani 1.0 4 d .
C17 C 0.2692(3) 0.9283(3) 0.40832(18) 0.0563(13) Uani 1.0 4 d .
C18 C 0.5778(4) 0.7395(4) 0.3241(3) 0.0821(18) Uani 1.0 4 d .
C19 C 0.4657(3) 0.8858(3) 0.31231(18) 0.0561(12) Uani 1.0 4 d .
C20 C 1.0355(4) 0.9558(5) 0.1763(3) 0.0891(19) Uani 1.0 4 d .
C21 C 0.4194(3) 0.8056(3) 0.30045(19) 0.0617(14) Uani 1.0 4 d .
C22 C 0.1456(4) 0.9219(3) 0.4783(2) 0.0728(16) Uani 1.0 4 d .
C23 C 0.9257(3) 0.9379(3) 0.0707(2) 0.0742(16) Uani 1.0 4 d .
C24 C 0.3014(3) 0.8978(3) 0.46864(19) 0.0672(14) Uani 1.0 4 d .
C25 C 0.0103(4) 0.9767(4) 0.3915(3) 0.088(2) Uani 1.0 4 d .
C26 C 0.3141(3) 0.7946(3) 0.2612(3) 0.0762(16) Uani 1.0 4 d .
C27 C 0.4083(4) 1.1316(3) 0.1848(3) 0.0911(18) Uani 1.0 4 d .
C28 C 0.2391(4) 0.8957(3) 0.50247(19) 0.0745(16) Uani 1.0 4 d .
C29 C 0.5248(4) 1.2405(4) 0.2183(3) 0.106(3) Uani 1.0 4 d .
C30 C 0.4377(3) 0.7295(3) 0.1741(2) 0.0731(15) Uani 1.0 4 d .
C33 C 0.5404(4) 1.1718(4) 0.2681(3) 0.0920(19) Uani 1.0 4 d .
C34 C 0.4223(5) 1.2265(4) 0.1805(3) 0.114(3) Uani 1.0 4 d .
C35 C 0.3900(3) 0.8076(3) 0.17477(18) 0.0597(13) Uani 1.0 4 d .
C36 C 0.8160(5) 0.9202(6) -0.0376(3) 0.105(3) Uani 1.0 4 d .
C37 C 0.5923(3) 0.8050(3) 0.19663(18) 0.0545(12) Uani 1.0 4 d .
C38 C 0.0901(4) 0.6007(4) -0.0114(3) 0.112(3) Uani 1.0 4 d .
C39 C 0.4339(5) 0.9019(4) 0.0061(4) 0.123(3) Uani 1.0 4 d .
C40 C 0.6975(3) 0.7996(3) 0.2373(2) 0.0693(15) Uani 1.0 4 d .
C41 C 0.5149(5) 0.7729(5) 0.0104(4) 0.139(3) Uani 1.0 4 d .
C42 C 0.1761(5) 0.6582(8) 0.0075(4) 0.177(4) Uani 1.0 4 d .
C43 C 0.1415(9) 0.7425(7) 0.0178(6) 0.257(6) Uani 1.0 4 d .
C44 C 0.4123(6) 0.7590(6) -0.0232(6) 0.212(5) Uani 1.0 4 d .
C45 C 0.0388(7) 0.7425(5) -0.0132(5) 0.164(4) Uani 1.0 4 d .
C46 C 0.3633(6) 0.8359(6) -0.0175(5) 0.178(4) Uani 1.0 4 d .
C47 C 0.7636(3) 0.9385(3) 0.11114(18) 0.0532(12) Uani 1.0 4 d .
C48 C 0.8566(3) 0.9475(3) 0.15279(19) 0.0577(13) Uani 1.0 4 d .
H1 H 0.380(3) 0.897(3) 0.3889(17) 0.0487 Uiso 1.0 4 d .
H2 H 0.569(3) 1.002(3) 0.2113(15) 0.0487 Uiso 1.0 4 d .
H3 H 0.426(3) 1.009(3) 0.2797(15) 0.0487 Uiso 1.0 4 d .
H4 H 0.634(3) 0.903(3) 0.1062(16) 0.0487 Uiso 1.0 4 d .
H5 H 0.4068 0.9364 0.1655 0.0664 Uiso 1.0 4 calc R
H6 H 0.5950 0.9474 0.3291 0.0684 Uiso 1.0 4 calc R
H7 H 0.5689 0.6759 0.1844 0.0893 Uiso 1.0 4 calc R
H8 H 0.6903 0.9222 0.0212 0.0818 Uiso 1.0 4 calc R
H9 H 0.4519 0.6791 0.3145 0.1055 Uiso 1.0 4 calc R
H10 H 0.1510 0.9713 0.3423 0.0700 Uiso 1.0 4 calc R
H11 H 0.6170 0.6902 0.3345 0.1030 Uiso 1.0 4 calc R
H12 H 0.1041 0.9224 0.5018 0.0915 Uiso 1.0 4 calc R
H13 H 0.9796 0.9375 0.0571 0.0918 Uiso 1.0 4 calc R
H14 H 0.3650 0.8780 0.4857 0.0814 Uiso 1.0 4 calc R
H15 H 0.4025 0.6777 0.1654 0.0905 Uiso 1.0 4 calc R
H16 H 0.8652 0.9536 0.1944 0.0703 Uiso 1.0 4 calc R
H17 H 0.2538 0.7677 0.1672 0.0932 Uiso 1.0 4 calc R
H18 H 0.2691 0.8692 0.1796 0.0932 Uiso 1.0 4 calc R
H19 H 0.7325 0.8884 0.3105 0.0945 Uiso 1.0 4 calc R
H20 H 0.7615 0.7916 0.3333 0.0947 Uiso 1.0 4 calc R
H21 H 0.2771 0.8362 0.2765 0.0976 Uiso 1.0 4 calc R
H22 H 0.2949 0.7357 0.2678 0.0977 Uiso 1.0 4 calc R
H23 H 0.4129 1.1021 0.1485 0.1031 Uiso 1.0 4 calc R
H24 H 0.3461 1.1185 0.1900 0.1030 Uiso 1.0 4 calc R
H25 H 0.5348 1.2992 0.2350 0.1273 Uiso 1.0 4 calc R
H26 H 0.5682 1.2302 0.1945 0.1274 Uiso 1.0 4 calc R
H27 H 0.5166 1.1914 0.3008 0.1062 Uiso 1.0 4 calc R
H28 H 0.6082 1.1550 0.2853 0.1061 Uiso 1.0 4 calc R
H29 H 0.4107 1.2435 0.1382 0.1335 Uiso 1.0 4 calc R
H30 H 0.3779 1.2578 0.1969 0.1336 Uiso 1.0 4 calc R
H31 H 0.0911 0.5587 -0.0427 0.1303 Uiso 1.0 4 calc R
H32 H 0.0832 0.5701 0.0239 0.1302 Uiso 1.0 4 calc R
H33 H 0.4200 0.9301 0.0401 0.1379 Uiso 1.0 4 calc R
H34 H 0.4309 0.9447 -0.0255 0.1378 Uiso 1.0 4 calc R
H35 H 0.7341 0.8367 0.2185 0.0859 Uiso 1.0 4 calc R
H36 H 0.7176 0.7394 0.2361 0.0858 Uiso 1.0 4 calc R
H37 H 0.5572 0.7581 -0.0134 0.1608 Uiso 1.0 4 calc R
H38 H 0.5327 0.7382 0.0476 0.1609 Uiso 1.0 4 calc R
H39 H 0.2021 0.6614 -0.0264 0.2043 Uiso 1.0 4 calc R
H40 H 0.2250 0.6341 0.0432 0.2042 Uiso 1.0 4 calc R
H41 H 0.1754 0.7877 0.0031 0.2679 Uiso 1.0 4 calc R
H42 H 0.1556 0.7487 0.0617 0.2680 Uiso 1.0 4 calc R
H43 H 0.4017 0.7522 -0.0667 0.2294 Uiso 1.0 4 calc R
H44 H 0.3813 0.7109 -0.0091 0.2293 Uiso 1.0 4 calc R
H45 H 0.0025 0.7586 0.0140 0.1963 Uiso 1.0 4 calc R
H46 H 0.0224 0.7820 -0.0479 0.1962 Uiso 1.0 4 calc R
H47 H 0.3265 0.8248 0.0103 0.1981 Uiso 1.0 4 calc R
H48 H 0.3193 0.8542 -0.0570 0.1981 Uiso 1.0 4 calc R

loop_
_atom_site_aniso_label
_atom_site_aniso_U_11
_atom_site_aniso_U_22
_atom_site_aniso_U_33
_atom_site_aniso_U_12
_atom_site_aniso_U_13
_atom_site_aniso_U_23
S1 0.0751(8) 0.0644(8) 0.1059(10) 0.0232(6) 0.0453(8) 0.0173(7)
S2 0.0717(8) 0.0650(8) 0.1448(13) -0.0228(6) 0.0562(9) -0.0284(8)
F1 0.074(3) 0.171(4) 0.337(7) 0.011(3) -0.050(4) 0.098(5)
F11 0.120(3) 0.266(5) 0.091(3) -0.001(3) 0.059(3) 0.006(3)
F13 0.558(14) 0.124(4) 0.089(3) 0.087(6) 0.049(5) 0.046(3)
F14 0.353(9) 0.258(7) 0.077(3) -0.150(7) -0.032(4) 0.043(3)
F15 0.225(6) 0.581(14) 0.105(4) 0.148(8) 0.093(5) 0.135(6)
F16 0.075(3) 0.302(6) 0.107(3) 0.069(3) 0.029(2) 0.021(3)
F17 0.068(3) 0.211(5) 0.368(8) 0.009(3) 0.059(4) 0.177(5)
F18 0.146(4) 0.183(4) 0.188(4) 0.079(3) 0.057(3) -0.014(4)
F19 0.197(5) 0.193(5) 0.095(3) -0.031(4) 0.049(3) -0.033(3)
F20 0.190(4) 0.210(5) 0.080(3) 0.066(4) 0.040(3) 0.045(3)
F21 0.071(2) 0.302(6) 0.106(3) -0.072(3) 0.0048(18) 0.054(3)
F22 0.055(2) 0.413(8) 0.091(3) -0.007(3) 0.0021(18) -0.031(4)
O1 0.062(2) 0.092(3) 0.113(3) -0.0060(17) 0.0136(19) -0.021(2)
O2 0.0640(18) 0.0582(18) 0.078(2) 0.0049(14) 0.0206(16) 0.0013(15)
O3 0.063(2) 0.100(3) 0.121(3) -0.0004(19) 0.012(2) -0.016(3)
N1 0.055(3) 0.062(3) 0.067(3) 0.0141(16) 0.0239(19) 0.0085(18)
N2 0.051(2) 0.054(2) 0.067(3) 0.0039(16) 0.0236(17) -0.0004(16)
N3 0.0449(19) 0.050(2) 0.076(3) -0.0014(15) 0.0267(17) -0.0032(16)
N4 0.0388(18) 0.063(3) 0.071(3) -0.0056(15) 0.0228(16) -0.0089(18)
C1 0.045(3) 0.055(3) 0.066(3) 0.0020(18) 0.0189(19) -0.000(2)
C2 0.043(2) 0.048(3) 0.072(3) -0.0040(17) 0.0211(19) 0.006(2)
C3 0.046(2) 0.047(3) 0.061(3) -0.0051(18) 0.0249(18) -0.0031(19)
C4 0.046(3) 0.058(3) 0.058(3) 0.0033(18) 0.0187(19) -0.003(2)
C5 0.050(3) 0.061(3) 0.060(3) 0.0028(19) 0.0166(19) -0.005(2)
C6 0.062(3) 0.097(4) 0.065(3) 0.004(3) 0.026(3) 0.008(3)
C7 0.052(3) 0.076(3) 0.076(3) 0.016(3) 0.017(3) 0.010(3)
C8 0.061(3) 0.062(3) 0.071(3) 0.003(2) 0.030(3) -0.003(3)
C9 0.070(3) 0.048(3) 0.105(4) 0.005(2) 0.047(3) -0.005(3)
C10 0.046(3) 0.077(4) 0.110(4) -0.007(2) 0.030(3) -0.005(3)
C11 0.136(6) 0.145(7) 0.048(4) -0.030(5) 0.022(4) 0.008(4)
C12 0.047(3) 0.076(3) 0.063(3) 0.004(2) 0.018(2) 0.012(3)
C13 0.048(3) 0.096(4) 0.092(4) 0.015(3) 0.013(3) 0.007(3)
C14 0.046(3) 0.087(4) 0.072(3) -0.006(2) 0.020(2) 0.006(3)
C15 0.089(4) 0.050(3) 0.125(4) 0.008(3) 0.063(3) 0.010(3)
C16 0.055(3) 0.061(3) 0.059(3) 0.0015(19) 0.021(2) -0.0024(19)
C17 0.061(3) 0.051(3) 0.060(3) 0.0067(19) 0.025(3) -0.0032(19)
C18 0.081(4) 0.077(4) 0.100(4) 0.030(3) 0.045(3) 0.016(3)
C19 0.048(3) 0.058(3) 0.066(3) 0.008(2) 0.023(2) -0.002(2)
C20 0.044(3) 0.159(6) 0.066(4) 0.008(3) 0.020(3) 0.028(4)
C21 0.055(3) 0.054(3) 0.089(3) -0.001(2) 0.041(3) -0.004(3)
C22 0.076(4) 0.081(4) 0.071(3) 0.001(3) 0.038(3) -0.000(3)
C23 0.049(3) 0.104(4) 0.076(4) 0.005(3) 0.029(3) 0.012(3)
C24 0.063(3) 0.075(3) 0.066(3) 0.005(3) 0.023(3) 0.003(3)
C25 0.073(4) 0.104(4) 0.106(5) 0.018(3) 0.056(4) 0.014(4)
C26 0.065(3) 0.066(3) 0.113(4) -0.019(3) 0.050(3) -0.020(3)
C27 0.084(4) 0.078(4) 0.095(4) 0.006(3) 0.006(3) 0.013(3)
C28 0.085(4) 0.085(4) 0.058(3) -0.007(3) 0.029(3) 0.005(3)
C29 0.093(5) 0.063(4) 0.162(6) 0.000(3) 0.039(4) 0.001(4)
C30 0.065(3) 0.059(3) 0.103(4) -0.016(3) 0.037(3) -0.017(3)
C33 0.083(4) 0.094(4) 0.088(4) 0.005(3) 0.012(3) -0.019(3)
C34 0.104(5) 0.078(4) 0.152(6) 0.015(4) 0.030(4) 0.019(4)
C35 0.053(3) 0.060(3) 0.070(3) -0.008(2) 0.025(2) -0.010(2)
C36 0.077(4) 0.157(7) 0.089(5) 0.007(4) 0.039(4) 0.018(5)
C37 0.046(3) 0.049(3) 0.075(3) -0.0003(18) 0.028(2) -0.000(2)
C38 0.081(4) 0.143(6) 0.102(5) 0.022(4) 0.013(4) 0.017(4)
C39 0.079(4) 0.112(5) 0.153(6) 0.005(4) 0.002(4) -0.006(5)
C40 0.052(3) 0.060(3) 0.102(4) 0.0139(19) 0.034(3) 0.016(3)
C41 0.126(6) 0.114(6) 0.162(7) 0.014(5) 0.024(5) -0.040(5)
C42 0.073(5) 0.304(12) 0.133(7) -0.044(7) 0.005(5) 0.058(8)
C43 0.189(11) 0.187(11) 0.294(14) -0.101(9) -0.062(10) -0.060(10)
C44 0.112(7) 0.151(8) 0.310(13) -0.031(6) -0.021(7) -0.091(8)
C45 0.170(8) 0.112(6) 0.209(9) -0.021(6) 0.057(7) -0.068(6)
C46 0.090(6) 0.154(8) 0.251(11) -0.019(6) -0.002(6) 0.012(8)
C47 0.045(3) 0.057(3) 0.059(3) 0.0004(18) 0.0182(19) 0.0017(19)
C48 0.044(3) 0.067(3) 0.065(3) 0.0014(19) 0.022(2) 0.008(2)

loop_
_atom_type_symbol
_atom_type_description
_atom_type_scat_dispersion_real
_atom_type_scat_dispersion_imag
_atom_type_scat_source
C C 0.0033 0.0016
;
International Tables for Crystallography
(1992, Vol. C, Tables 4.2.6.8 and 6.1.1.4)
;
H H 0.0000 0.0000
;
International Tables for Crystallography
(1992, Vol. C, Table 6.1.1.4)
;
O O 0.0106 0.0060
;
International Tables for Crystallography
(1992, Vol. C, Tables 4.2.6.8 and 6.1.1.4)
;
F F 0.0171 0.0103
;
International Tables for Crystallography
(1992, Vol. C, Tables 4.2.6.8 and 6.1.1.4)
;
N N 0.0061 0.0033
;
International Tables for Crystallography
(1992, Vol. C, Tables 4.2.6.8 and 6.1.1.4)
;
S S 0.1246 0.1234
;
International Tables for Crystallography
(1992, Vol. C, Tables 4.2.6.8 and 6.1.1.4)
;

loop_
_geom_angle_atom_site_label_1
_geom_angle_atom_site_label_2
_geom_angle_atom_site_label_3
_geom_angle
_geom_angle_publ_flag
C39 O1 C41 107.7(4) yes
C27 O2 C33 107.7(4) yes
C38 O3 C45 109.4(5) yes
C4 N1 C17 127.1(4) yes
C4 N2 C19 128.1(4) yes
C2 N3 C3 128.3(4) yes
C2 N4 C47 125.8(3) yes
C3 C1 C35 121.4(4) yes
S2 C2 N3 120.9(4) yes
S2 C2 N4 124.8(4) yes
N3 C2 N4 114.3(4) yes
N3 C3 C1 116.9(4) yes
N3 C3 C37 121.8(3) yes
C1 C3 C37 119.9(4) yes
S1 C4 N1 125.8(4) yes
S1 C4 N2 120.5(3) yes
N1 C4 N2 113.7(4) yes
C7 C5 C19 120.6(4) yes
C14 C6 C23 121.0(5) yes
C14 C6 C36 117.6(4) yes
C23 C6 C36 121.3(5) yes
C5 C7 C13 120.1(4) yes
C5 C7 C18 116.8(5) yes
C13 C7 C18 121.9(5) yes
C16 C8 C22 120.7(4) yes
C16 C8 C25 120.3(5) yes
C22 C8 C25 118.9(5) yes
C30 C9 C37 121.7(4) yes
C26 C10 C35 113.1(3) yes
F13 C11 F14 104.4(7) yes
F13 C11 F15 103.9(9) yes
F13 C11 C28 119.8(6) yes
F14 C11 F15 98.3(7) yes
F14 C11 C28 112.9(7) yes
F15 C11 C28 114.8(7) yes
C20 C12 C23 118.6(5) yes
C20 C12 C48 119.7(4) yes
C23 C12 C48 121.7(4) yes
C7 C13 C40 111.9(4) yes
C6 C14 C47 120.1(4) yes
C18 C15 C21 122.4(5) yes
C8 C16 C17 119.6(4) yes
N1 C17 C16 123.6(4) yes
N1 C17 C24 117.1(4) yes
C16 C17 C24 119.3(5) yes
C7 C18 C15 120.3(5) yes
N2 C19 C5 117.1(4) yes
N2 C19 C21 121.4(4) yes
C5 C19 C21 120.9(4) yes
F1 C20 F21 106.0(5) yes
F1 C20 F22 100.5(6) yes
F1 C20 C12 111.3(5) yes
F21 C20 F22 107.0(5) yes
F21 C20 C12 117.4(5) yes
F22 C20 C12 113.1(5) yes
C15 C21 C19 115.6(4) yes
C15 C21 C26 119.3(4) yes
C19 C21 C26 123.3(4) yes
C8 C22 C28 119.1(5) yes
C6 C23 C12 118.4(5) yes
C17 C24 C28 120.1(4) yes
F16 C25 F17 109.1(5) yes
F16 C25 F18 100.5(5) yes
F16 C25 C8 116.2(6) yes
F17 C25 F18 101.3(6) yes
F17 C25 C8 115.2(5) yes
F18 C25 C8 112.5(5) yes
C10 C26 C21 113.0(4) yes
O2 C27 C34 108.6(4) yes
C11 C28 C22 121.9(6) yes
C11 C28 C24 116.9(5) yes
C22 C28 C24 121.2(4) yes
C33 C29 C34 102.8(5) yes
C9 C30 C35 120.3(4) yes
O2 C33 C29 104.0(4) yes
C27 C34 C29 103.7(5) yes
C1 C35 C10 119.3(4) yes
C1 C35 C30 117.3(4) yes
C10 C35 C30 121.8(4) yes
F11 C36 F19 104.4(6) yes
F11 C36 F20 108.4(6) yes
F11 C36 C6 111.9(5) yes
F19 C36 F20 105.4(5) yes
F19 C36 C6 112.1(6) yes
F20 C36 C6 113.9(6) yes
C3 C37 C9 116.3(4) yes
C3 C37 C40 123.2(4) yes
C9 C37 C40 118.6(4) yes
O3 C38 C42 104.8(6) yes
O1 C39 C46 108.5(6) yes
C13 C40 C37 113.3(4) yes
O1 C41 C44 107.4(6) yes
C38 C42 C43 106.1(8) yes
C42 C43 C45 106.3(8) yes
C41 C44 C46 106.9(8) yes
O3 C45 C43 108.2(7) yes
C39 C46 C44 107.9(7) yes
N4 C47 C14 118.9(4) yes
N4 C47 C48 121.8(4) yes
C14 C47 C48 119.3(4) yes
C12 C48 C47 119.6(4) yes
C4 N1 H1 116(4) no
C17 N1 H1 115(4) no
C4 N2 H3 116(3) no
C19 N2 H3 116(3) no
C2 N3 H2 115(3) no
C3 N3 H2 117(3) no
C2 N4 H4 121(3) no
C47 N4 H4 113(3) no
C3 C1 H5 119.268 no
C35 C1 H5 119.363 no
C7 C5 H6 119.371 no
C19 C5 H6 119.975 no
C30 C9 H7 119.933 no
C37 C9 H7 118.345 no
C26 C10 H17 109.645 no
C26 C10 H18 110.939 no
C35 C10 H17 106.645 no
C35 C10 H18 106.986 no
H17 C10 H18 109.394 no
C7 C13 H19 106.651 no
C7 C13 H20 107.137 no
C40 C13 H19 110.314 no
C40 C13 H20 111.307 no
H19 C13 H20 109.372 no
C6 C14 H8 119.779 no
C47 C14 H8 120.119 no
C18 C15 H9 119.444 no
C21 C15 H9 118.149 no
C8 C16 H10 119.865 no
C17 C16 H10 120.544 no
C7 C18 H11 119.169 no
C15 C18 H11 120.482 no
C8 C22 H12 119.916 no
C28 C22 H12 121.024 no
C6 C23 H13 120.506 no
C12 C23 H13 121.096 no
C17 C24 H14 119.894 no
C28 C24 H14 119.967 no
C10 C26 H21 109.667 no
C10 C26 H22 111.032 no
C21 C26 H21 106.361 no
C21 C26 H22 107.234 no
H21 C26 H22 109.385 no
O2 C27 H23 108.249 no
O2 C27 H24 108.351 no
C34 C27 H23 110.741 no
C34 C27 H24 111.424 no
H23 C27 H24 109.426 no
C33 C29 H25 111.973 no
C33 C29 H26 110.306 no
C34 C29 H25 111.191 no
C34 C29 H26 110.917 no
H25 C29 H26 109.493 no
C9 C30 H15 119.950 no
C35 C30 H15 119.744 no
O2 C33 H27 109.773 no
O2 C33 H28 109.813 no
C29 C33 H27 111.485 no
C29 C33 H28 112.268 no
H27 C33 H28 109.419 no
C27 C34 H29 110.356 no
C27 C34 H30 109.782 no
C29 C34 H29 111.710 no
C29 C34 H30 111.683 no
H29 C34 H30 109.455 no
O3 C38 H31 109.568 no
O3 C38 H32 109.015 no
C42 C38 H31 113.607 no
C42 C38 H32 110.235 no
H31 C38 H32 109.454 no
O1 C39 H33 109.681 no
O1 C39 H34 110.806 no
C46 C39 H33 108.377 no
C46 C39 H34 109.930 no
H33 C39 H34 109.476 no
C13 C40 H35 110.971 no
C13 C40 H36 110.033 no
C37 C40 H35 106.317 no
C37 C40 H36 106.672 no
H35 C40 H36 109.354 no
O1 C41 H37 109.624 no
O1 C41 H38 108.286 no
C44 C41 H37 112.981 no
C44 C41 H38 109.079 no
H37 C41 H38 109.399 no
C38 C42 H39 107.724 no
C38 C42 H40 110.069 no
C43 C42 H39 109.509 no
C43 C42 H40 113.715 no
H39 C42 H40 109.479 no
C42 C43 H41 109.935 no
C42 C43 H42 107.026 no
C45 C43 H41 112.940 no
C45 C43 H42 110.927 no
H41 C43 H42 109.477 no
C41 C44 H43 111.074 no
C41 C44 H44 115.927 no
C46 C44 H43 105.607 no
C46 C44 H44 107.661 no
H43 C44 H44 109.104 no
O3 C45 H45 107.785 no
O3 C45 H46 108.872 no
C43 C45 H45 111.897 no
C43 C45 H46 110.594 no
H45 C45 H46 109.356 no
C39 C46 H47 110.786 no
C39 C46 H48 109.371 no
C44 C46 H47 108.403 no
C44 C46 H48 110.828 no
H47 C46 H48 109.496 no
C12 C48 H16 120.356 no
C47 C48 H16 120.041 no

loop_
_geom_bond_atom_site_label_1
_geom_bond_atom_site_label_2
_geom_bond_distance
_geom_bond_publ_flag
S1 C4 1.642(4) yes
S2 C2 1.651(4) yes
F1 C20 1.300(8) yes
F11 C36 1.328(9) yes
F13 C11 1.167(11) yes
F14 C11 1.239(10) yes
F15 C11 1.240(11) yes
F16 C25 1.279(8) yes
F17 C25 1.256(8) yes
F18 C25 1.308(8) yes
F19 C36 1.325(9) yes
F20 C36 1.287(8) yes
F21 C20 1.230(8) yes
F22 C20 1.301(8) yes
O1 C39 1.413(7) yes
O1 C41 1.418(8) yes
O2 C27 1.434(5) yes
O2 C33 1.437(6) yes
O3 C38 1.402(7) yes
O3 C45 1.404(9) yes
N1 C4 1.366(6) yes
N1 C17 1.402(7) yes
N2 C4 1.366(6) yes
N2 C19 1.422(5) yes
N3 C2 1.354(6) yes
N3 C3 1.406(5) yes
N4 C2 1.355(6) yes
N4 C47 1.401(6) yes
C1 C3 1.404(6) yes
C1 C35 1.380(6) yes
C3 C37 1.389(5) yes
C5 C7 1.381(6) yes
C5 C19 1.392(6) yes
C6 C14 1.391(8) yes
C6 C23 1.381(6) yes
C6 C36 1.492(8) yes
C7 C13 1.514(7) yes
C7 C18 1.385(7) yes
C8 C16 1.389(7) yes
C8 C22 1.384(7) yes
C8 C25 1.469(7) yes
C9 C30 1.384(7) yes
C9 C37 1.395(6) yes
C10 C26 1.564(8) yes
C10 C35 1.518(7) yes
C11 C28 1.488(8) yes
C12 C20 1.481(6) yes
C12 C23 1.376(7) yes
C12 C48 1.386(7) yes
C13 C40 1.551(7) yes
C14 C47 1.383(7) yes
C15 C18 1.367(8) yes
C15 C21 1.380(6) yes
C16 C17 1.364(6) yes
C17 C24 1.396(6) yes
C19 C21 1.384(6) yes
C21 C26 1.514(6) yes
C22 C28 1.352(7) yes
C24 C28 1.369(8) yes
C27 C34 1.475(8) yes
C29 C33 1.519(8) yes
C29 C34 1.478(8) yes
C30 C35 1.386(6) yes
C37 C40 1.516(5) yes
C38 C42 1.474(11) yes
C39 C46 1.418(10) yes
C41 C44 1.457(11) yes
C42 C43 1.433(16) yes
C43 C45 1.430(14) yes
C44 C46 1.403(13) yes
C47 C48 1.389(5) yes
N1 H1 0.76(4) no
N2 H3 0.97(4) no
N3 H2 0.84(4) no
N4 H4 0.89(4) no
C1 H5 0.930 no
C5 H6 0.930 no
C9 H7 0.930 no
C10 H17 0.970 no
C10 H18 0.970 no
C13 H19 0.970 no
C13 H20 0.970 no
C14 H8 0.930 no
C15 H9 0.930 no
C16 H10 0.930 no
C18 H11 0.930 no
C22 H12 0.930 no
C23 H13 0.930 no
C24 H14 0.930 no
C26 H21 0.970 no
C26 H22 0.970 no
C27 H23 0.970 no
C27 H24 0.970 no
C29 H25 0.970 no
C29 H26 0.970 no
C30 H15 0.930 no
C33 H27 0.970 no
C33 H28 0.970 no
C34 H29 0.970 no
C34 H30 0.970 no
C38 H31 0.970 no
C38 H32 0.970 no
C39 H33 0.970 no
C39 H34 0.970 no
C40 H35 0.970 no
C40 H36 0.970 no
C41 H37 0.970 no
C41 H38 0.970 no
C42 H39 0.970 no
C42 H40 0.970 no
C43 H41 0.970 no
C43 H42 0.970 no
C44 H43 0.970 no
C44 H44 0.970 no
C45 H45 0.970 no
C45 H46 0.970 no
C46 H47 0.970 no
C46 H48 0.970 no
C48 H16 0.930 no

loop_
_geom_contact_atom_site_label_1
_geom_contact_atom_site_label_2
_geom_contact_distance
_geom_contact_publ_flag
_geom_contact_site_symmetry_2
S1 C16 3.180(5) no .
S1 C17 3.182(5) no .
S2 C47 3.136(5) no .
S2 C48 3.180(5) no .
F1 C23 3.104(7) no .
F1 C48 3.166(6) no .
F11 C23 2.707(6) no .
F13 C22 3.327(8) no .
F13 C24 2.946(7) no .
F14 C22 3.346(7) no .
F14 C24 2.841(7) no .
F15 C22 2.731(8) no .
F15 C24 3.518(9) no .
F16 C16 2.740(5) no .
F16 C22 3.585(6) no .
F17 C16 3.468(7) no .
F17 C22 2.813(6) no .
F18 C16 3.306(7) no .
F18 C22 2.997(6) no .
F19 C14 2.944(7) no .
F19 C23 3.409(6) no .
F20 C14 2.883(7) no .
F20 C23 3.421(6) no .
F21 C23 2.793(5) no .
F21 C48 3.503(6) no .
F22 C23 3.554(6) no .
F22 C48 2.710(5) no .
N1 C19 2.800(7) no .
N1 C21 3.049(6) no .
N1 C26 3.267(6) no .
N2 C1 3.447(6) no .
N2 C10 3.526(6) no .
N2 C26 2.992(6) no .
N3 C5 3.313(6) no .
N3 C13 3.382(6) no .
N3 C40 2.987(5) no .
N4 C3 2.807(6) no .
N4 C37 3.055(6) no .
N4 C40 3.191(6) no .
C1 C5 3.314(5) no .
C1 C9 2.729(6) no .
C1 C19 3.098(6) no .
C1 C21 3.261(7) no .
C1 C26 3.415(7) no .
C2 C14 3.588(7) no .
C2 C37 3.116(6) no .
C2 C40 3.224(6) no .
C2 C48 3.040(6) no .
C3 C5 3.100(6) no .
C3 C7 3.164(6) no .
C3 C13 3.208(5) no .
C3 C19 3.482(7) no .
C3 C30 2.758(6) no .
C4 C5 3.600(6) no .
C4 C16 3.070(7) no .
C4 C21 3.163(6) no .
C4 C26 3.342(6) no .
C5 C15 2.717(6) no .
C5 C37 3.313(6) no .
C5 C40 3.449(7) no .
C6 C48 2.760(7) no .
C7 C9 3.298(7) no .
C7 C21 2.807(6) no .
C7 C37 2.770(7) no .
C8 C24 2.733(6) no .
C9 C13 3.455(6) no .
C9 C15 3.336(8) no .
C9 C18 3.083(7) no .
C10 C15 3.402(6) no .
C10 C19 3.261(6) no .
C12 C14 2.750(5) no .
C15 C30 3.069(7) no .
C15 C35 3.243(7) no .
C16 C28 2.750(6) no .
C17 C22 2.770(8) no .
C18 C19 2.730(7) no .
C18 C30 3.402(6) no .
C18 C37 3.169(7) no .
C18 C40 3.173(8) no .
C19 C35 3.230(6) no .
C21 C30 3.221(7) no .
C21 C35 2.785(6) no .
C23 C47 2.794(7) no .
C26 C30 3.245(8) no .
C35 C37 2.815(6) no .
F1 C10 3.420(7) no 1_655
F1 C26 3.572(6) no 1_655
F1 C29 3.534(9) no 2_645
F11 F21 2.819(6) no 3_775
F11 C23 3.474(7) no 3_775
F11 C45 3.361(9) no 1_655
F13 C6 3.569(7) no 4_465
F13 C14 3.456(7) no 4_465
F14 C5 3.598(7) no 3_676
F14 C33 3.207(7) no 3_676
F15 F18 3.289(9) no 3_576
F16 F22 2.798(6) no 1_455
F17 C44 3.445(12) no 4_465
F18 F15 3.289(9) no 3_576
F18 C9 3.460(7) no 2_555
F19 C27 3.257(6) no 3_675
F19 C34 3.469(7) no 3_675
F20 F21 3.407(7) no 3_775
F20 C27 3.412(6) no 3_675
F21 F11 2.819(6) no 3_775
F21 F20 3.407(7) no 3_775
F22 F16 2.798(6) no 1_655
F22 C16 3.525(5) no 1_655
O1 N4 2.919(5) no .
O1 C3 3.541(6) no .
O1 C14 3.307(6) no .
O1 C47 3.559(5) no .
O2 N2 2.982(5) no .
O2 N3 2.943(5) no .
O2 C1 3.576(5) no .
O3 N1 2.999(5) no 4_464
O3 C17 3.577(5) no 4_464
O3 C19 3.438(6) no 4_464
O3 C24 3.178(6) no 4_464
N1 O3 2.999(5) no 4_565
N2 O2 2.982(5) no .
N3 O2 2.943(5) no .
N4 O1 2.919(5) no .
C1 O2 3.576(5) no .
C3 O1 3.541(6) no .
C5 F14 3.598(7) no 3_676
C6 F13 3.569(7) no 4_564
C9 F18 3.460(7) no 2_545
C10 F1 3.420(7) no 1_455
C14 F13 3.456(7) no 4_564
C14 O1 3.307(6) no .
C16 F22 3.525(5) no 1_455
C17 O3 3.577(5) no 4_565
C19 O3 3.438(6) no 4_565
C23 F11 3.474(7) no 3_775
C24 O3 3.178(6) no 4_565
C24 C38 3.481(8) no 2_555
C26 F1 3.572(6) no 1_455
C27 F19 3.257(6) no 3_675
C27 F20 3.412(6) no 3_675
C29 F1 3.534(9) no 2_655
C33 F14 3.207(7) no 3_676
C34 F19 3.469(7) no 3_675
C38 C24 3.481(8) no 2_545
C44 F17 3.445(12) no 4_564
C45 F11 3.361(9) no 1_455
C47 O1 3.559(5) no .
S1 H1 3.32(4) no .
S1 H3 2.69(4) no .
S1 H10 2.7328 no .
S2 H2 2.65(4) no .
S2 H4 3.45(4) no .
S2 H16 2.8086 no .
F1 H13 3.1461 no .
F1 H16 3.2346 no .
F11 H13 2.3944 no .
F13 H12 3.5013 no .
F13 H14 2.8286 no .
F14 H12 3.5496 no .
F14 H14 2.7065 no .
F15 H12 2.4636 no .
F16 H10 2.4365 no .
F17 H12 2.6228 no .
F18 H10 3.4471 no .
F18 H12 2.9268 no .
F19 H8 2.8108 no .
F19 H13 3.5954 no .
F20 H8 2.7348 no .
F21 H13 2.5740 no .
F22 H16 2.4190 no .
O1 H43 2.8780 no .
O1 H44 3.0636 no .
O1 H47 2.8618 no .
O1 H48 3.0143 no .
O2 H25 3.1623 no .
O2 H26 2.6987 no .
O2 H29 3.1111 no .
O2 H30 2.8722 no .
O3 H39 2.7213 no .
O3 H40 3.0689 no .
O3 H41 3.0160 no .
O3 H42 2.8782 no .
N1 H3 3.16(4) no .
N1 H10 2.6373 no .
N1 H14 2.5368 no .
N1 H21 2.5835 no .
N2 H1 2.34(4) no .
N2 H5 3.2480 no .
N2 H6 2.5505 no .
N2 H18 3.3290 no .
N2 H21 2.7067 no .
N3 H4 2.45(4) no .
N3 H5 2.5417 no .
N3 H6 3.1544 no .
N3 H19 3.0968 no .
N3 H35 2.8000 no .
N4 H2 3.01(4) no .
N4 H8 2.5603 no .
N4 H16 2.6222 no .
N4 H35 2.4660 no .
C1 H2 2.55(4) no .
C1 H3 3.17(4) no .
C1 H15 3.1967 no .
C1 H17 3.2015 no .
C1 H18 2.5438 no .
C2 H16 2.8492 no .
C2 H19 3.3713 no .
C2 H35 2.6259 no .
C3 H4 2.57(5) no .
C3 H6 3.3460 no .
C3 H7 3.1952 no .
C3 H19 3.3337 no .
C3 H35 2.7500 no .
C3 H36 3.2996 no .
C4 H10 2.8857 no .
C4 H21 2.6793 no .
C5 H1 3.51(5) no .
C5 H2 3.06(4) no .
C5 H3 2.63(4) no .
C5 H11 3.1865 no .
C5 H19 2.5256 no .
C5 H20 3.1812 no .
C7 H9 3.2238 no .
C7 H35 3.2960 no .
C7 H36 3.0161 no .
C9 H11 3.3276 no .
C9 H35 3.1776 no .
C9 H36 2.5117 no .
C10 H5 2.6735 no .
C10 H15 2.7409 no .
C11 H12 2.6592 no .
C11 H14 2.5603 no .
C13 H6 2.6873 no .
C13 H11 2.7294 no .
C14 H4 2.50(5) no .
C14 H13 3.2513 no .
C14 H16 3.2329 no .
C15 H15 3.3416 no .
C15 H21 3.2007 no .
C15 H22 2.5492 no .
C16 H1 3.06(4) no .
C16 H12 3.2466 no .
C16 H14 3.2192 no .
C17 H21 3.3804 no .
C18 H6 3.1916 no .
C18 H7 3.3228 no .
C18 H19 3.2839 no .
C18 H20 2.7253 no .
C18 H36 3.2928 no .
C19 H1 2.47(5) no .
C19 H5 3.3007 no .
C19 H9 3.1733 no .
C19 H18 3.4561 no .
C19 H21 2.7020 no .
C19 H22 3.2932 no .
C20 H13 2.6138 no .
C20 H16 2.6350 no .
C21 H1 2.68(4) no .
C21 H3 3.15(4) no .
C21 H6 3.2505 no .
C21 H11 3.2430 no .
C21 H17 3.2861 no .
C21 H18 3.0908 no .
C22 H10 3.2459 no .
C22 H14 3.2038 no .
C23 H8 3.2453 no .
C23 H16 3.2462 no .
C24 H1 2.45(5) no .
C24 H10 3.2279 no .
C24 H12 3.2125 no .
C25 H10 2.6346 no .
C25 H12 2.6034 no .
C26 H1 3.20(4) no .
C26 H9 2.6567 no .
C26 H15 3.3947 no .
C27 H25 3.1506 no .
C27 H26 2.7157 no .
C27 H27 2.7825 no .
C27 H28 3.0972 no .
C29 H23 2.8354 no .
C29 H24 3.0916 no .
C30 H5 3.1980 no .
C30 H9 3.2631 no .
C30 H17 2.6870 no .
C30 H18 3.2839 no .
C30 H22 3.4387 no .
C33 H23 2.9796 no .
C33 H24 2.9328 no .
C33 H29 3.1755 no .
C33 H30 2.7400 no .
C34 H27 2.7182 no .
C34 H28 3.1818 no .
C35 H7 3.2400 no .
C35 H21 3.2880 no .
C35 H22 3.0977 no .
C36 H8 2.5962 no .
C36 H13 2.6716 no .
C37 H2 3.07(4) no .
C37 H4 2.79(4) no .
C37 H5 3.2510 no .
C37 H11 3.5435 no .
C37 H15 3.2607 no .
C37 H19 3.0362 no .
C37 H20 3.3186 no .
C38 H41 3.0942 no .
C38 H42 2.8009 no .
C38 H45 2.8765 no .
C38 H46 2.9744 no .
C39 H37 2.9603 no .
C39 H38 2.8938 no .
C39 H43 2.7891 no .
C39 H44 3.0140 no .
C40 H2 3.57(4) no .
C40 H4 3.27(4) no .
C40 H7 2.6638 no .
C40 H11 3.2932 no .
C41 H33 2.9608 no .
C41 H34 2.9058 no .
C41 H47 2.8458 no .
C41 H48 3.0322 no .
C42 H45 2.9955 no .
C42 H46 2.8934 no .
C43 H31 3.1208 no .
C43 H32 2.7894 no .
C44 H33 2.9828 no .
C44 H34 2.8583 no .
C45 H31 3.0465 no .
C45 H32 2.7848 no .
C45 H39 2.7757 no .
C45 H40 3.0799 no .
C46 H37 3.0290 no .
C46 H38 2.8585 no .
C47 H35 3.0653 no .
C48 H4 3.13(4) no .
C48 H8 3.2343 no .
C48 H13 3.2521 no .
C48 H35 3.1695 no .
H1 H3 3.28(6) no .
H1 H10 3.3442 no .
H1 H14 2.3226 no .
H1 H21 2.7051 no .
H2 H3 2.99(6) no .
H2 H4 3.24(6) no .
H2 H5 2.4667 no .
H2 H6 2.7465 no .
H2 H19 3.2254 no .
H2 H35 3.4538 no .
H3 H5 2.7820 no .
H3 H6 2.5341 no .
H3 H18 3.4172 no .
H3 H21 3.3962 no .
H4 H8 2.3667 no .
H4 H16 3.4071 no .
H4 H35 2.7233 no .
H5 H17 3.4153 no .
H5 H18 2.3618 no .
H6 H19 2.3510 no .
H6 H20 3.3740 no .
H7 H11 3.3063 no .
H7 H15 2.3130 no .
H7 H35 3.3503 no .
H7 H36 2.3175 no .
H9 H11 2.2970 no .
H9 H15 3.2734 no .
H9 H21 3.4016 no .
H9 H22 2.3519 no .
H10 H21 3.4193 no .
H11 H19 3.5940 no .
H11 H20 2.6166 no .
H11 H36 3.1529 no .
H15 H17 2.5718 no .
H15 H18 3.5865 no .
H15 H22 3.3390 no .
H16 H35 2.7937 no .
H17 H21 2.6458 no .
H17 H22 2.2531 no .
H18 H21 2.2518 no .
H18 H22 2.8193 no .
H19 H35 2.2655 no .
H19 H36 2.8178 no .
H20 H35 2.6333 no .
H20 H36 2.2653 no .
H23 H26 2.9190 no .
H23 H28 3.5898 no .
H23 H29 2.1786 no .
H23 H30 2.7466 no .
H24 H27 3.1341 no .
H24 H29 2.5852 no .
H24 H30 2.1773 no .
H25 H27 2.3096 no .
H25 H28 2.5611 no .
H25 H29 2.5226 no .
H25 H30 2.2525 no .
H26 H27 2.8401 no .
H26 H28 2.2929 no .
H26 H29 2.2458 no .
H26 H30 2.8106 no .
H27 H30 2.7779 no .
H31 H39 2.1947 no .
H31 H40 2.5599 no .
H31 H46 3.5521 no .
H32 H39 2.7475 no .
H32 H40 2.1917 no .
H32 H42 2.9586 no .
H32 H45 3.0957 no .
H33 H38 3.3409 no .
H33 H44 3.5296 no .
H33 H47 2.0776 no .
H33 H48 2.5282 no .
H34 H37 3.3570 no .
H34 H43 3.0831 no .
H34 H47 2.6731 no .
H34 H48 2.0781 no .
H37 H43 2.1976 no .
H37 H44 2.6831 no .
H37 H48 3.5875 no .
H38 H43 2.7171 no .
H38 H44 2.2064 no .
H38 H47 3.1305 no .
H39 H41 2.1250 no .
H39 H42 2.6893 no .
H39 H46 3.1020 no .
H40 H41 2.5445 no .
H40 H42 2.1335 no .
H41 H45 2.6373 no .
H41 H46 2.1543 no .
H42 H45 2.1444 no .
H42 H46 2.6901 no .
H43 H47 2.6093 no .
H43 H48 2.0225 no .
H44 H47 2.0246 no .
H44 H48 2.4904 no .
S1 H15 3.2377 no 2_555
S1 H17 2.9963 no 2_555
S1 H22 3.0647 no 2_555
S1 H24 3.3608 no .
S1 H32 3.5790 no 2_555
S1 H40 3.3931 no 2_555
S2 H11 3.1476 no 2_655
S2 H20 3.3757 no 2_655
S2 H26 3.2427 no .
S2 H28 3.2035 no .
S2 H36 2.8434 no 2_655
S2 H48 3.3251 no 3_675
F1 H10 3.5091 no 1_655
F1 H17 3.3463 no 1_655
F1 H18 2.9602 no 1_655
F1 H21 3.0174 no 1_655
F1 H25 2.8798 no 2_645
F1 H27 3.1893 no 2_645
F1 H30 3.0174 no 2_645
F11 H13 2.8203 no 3_775
F11 H45 3.0487 no 1_655
F11 H46 2.7807 no 1_655
F13 H27 3.1921 no 3_676
F13 H28 3.1566 no 3_676
F13 H37 3.5936 no 4_465
F14 H6 2.7605 no 3_676
F14 H27 2.9178 no 3_676
F14 H28 2.7151 no 3_676
F14 H31 2.9244 no 2_555
F15 H7 3.5349 no 4_465
F15 H28 3.0126 no 3_676
F15 H37 3.5408 no 4_465
F15 H38 3.1548 no 4_465
F16 H7 2.8849 no 2_555
F16 H15 3.2892 no 2_555
F16 H16 3.1705 no 1_455
F16 H25 3.3429 no 2_545
F17 H12 3.4164 no 3_576
F17 H19 3.2507 no 1_455
F17 H20 3.4041 no 1_455
F17 H37 3.5003 no 4_465
F17 H43 2.9720 no 4_465
F17 H44 3.2820 no 4_465
F18 H7 2.8626 no 2_555
F18 H12 2.7721 no 3_576
F18 H15 3.3342 no 2_555
F18 H38 3.0551 no 2_555
F18 H44 3.4064 no 2_555
F19 H23 2.9557 no 3_675
F19 H24 3.0043 no 3_675
F19 H29 3.0419 no 3_675
F19 H30 3.5861 no 3_675
F19 H45 3.4461 no 1_655
F20 H5 2.9860 no 3_675
F20 H18 3.3601 no 3_675
F20 H23 2.8532 no 3_675
F20 H24 3.0820 no 3_675
F20 H33 3.2070 no 3_675
F21 H9 2.9917 no 2_655
F21 H18 3.0954 no 1_655
F22 H9 3.0811 no 2_655
F22 H10 2.6332 no 1_655
F22 H25 3.2966 no 2_645
O1 H4 2.08(3) no .
O1 H8 2.5899 no .
O1 H34 3.0220 no 3_675
O2 H2 2.13(4) no .
O2 H3 2.02(4) no .
O2 H5 2.9912 no .
O2 H6 3.2035 no .
O3 H1 2.30(4) no 4_464
O3 H14 2.3707 no 4_464
N1 H31 3.5741 no 4_565
N1 H32 3.1173 no 2_555
N2 H24 3.4617 no .
N3 H23 3.2073 no .
N3 H28 3.5924 no .
N3 H33 3.5887 no .
N4 H34 3.0357 no 3_675
C1 H23 3.3946 no .
C1 H33 3.0703 no .
C2 H34 3.3833 no 3_675
C3 H33 3.2746 no .
C4 H32 3.3563 no 2_555
C5 H31 3.1103 no 4_565
C5 H39 3.5244 no 4_565
C7 H39 3.3388 no 4_565
C8 H29 3.3896 no 2_545
C9 H38 3.1288 no .
C10 H42 3.1855 no .
C11 H28 3.2864 no 3_676
C13 H26 3.5038 no 2_645
C13 H43 3.5470 no 4_565
C14 H33 3.4396 no 3_675
C14 H34 3.1866 no 3_675
C14 H48 3.4966 no 3_675
C15 H46 3.0567 no 4_565
C16 H29 3.4124 no 2_545
C16 H30 3.4594 no 2_545
C16 H40 3.3373 no 2_555
C17 H32 3.0969 no 2_555
C17 H40 3.3348 no 2_555
C18 H46 3.3090 no 4_565
C19 H31 3.3578 no 4_565
C20 H9 3.4259 no 2_655
C20 H25 3.5063 no 2_645
C21 H46 3.5873 no 4_565
C22 H37 3.0721 no 4_465
C22 H38 3.5936 no 4_465
C23 H45 3.3784 no 1_655
C24 H31 3.1166 no 2_555
C24 H32 3.1007 no 2_555
C25 H7 3.5193 no 2_555
C26 H30 3.2767 no 2_545
C27 H2 2.97(4) no .
C27 H3 2.83(4) no .
C27 H5 3.0205 no .
C28 H31 3.4195 no 2_555
C28 H37 3.4688 no 4_465
C29 H36 3.5439 no 2_655
C30 H38 3.5997 no .
C33 H2 3.00(4) no .
C33 H3 3.06(4) no .
C36 H23 3.4975 no 3_675
C36 H24 3.5923 no 3_675
C36 H45 3.5766 no 1_655
C37 H38 3.4133 no .
C38 H1 3.18(4) no 4_464
C38 H14 3.4872 no 2_545
C38 H14 3.2615 no 4_464
C38 H32 3.5750 no 3_565
C39 H4 3.07(3) no .
C39 H8 3.1894 no 3_675
C39 H34 3.0007 no 3_675
C40 H26 3.4263 no 2_645
C41 H4 3.06(4) no .
C41 H8 3.3711 no .
C41 H12 3.2882 no 4_564
C42 H44 3.2241 no .
C42 H47 3.3445 no .
C43 H17 3.3214 no .
C43 H47 3.0202 no .
C44 H20 3.4161 no 4_464
C44 H39 3.3753 no .
C45 H1 3.41(4) no 4_464
C45 H14 3.1181 no 4_464
C46 H39 3.5132 no .
C46 H41 3.0049 no .
C47 H34 3.3887 no 3_675
C47 H48 3.4799 no 3_675
C48 H25 3.4209 no 2_645
H1 O3 2.30(4) no 4_565
H1 C38 3.18(4) no 4_565
H1 C45 3.41(4) no 4_565
H1 H31 3.0401 no 4_565
H1 H32 3.2613 no 2_555
H1 H32 3.5692 no 4_565
H1 H46 3.4624 no 4_565
H2 O2 2.13(4) no .
H2 C27 2.97(4) no .
H2 C33 3.00(4) no .
H2 H23 2.7322 no .
H2 H24 3.5874 no .
H2 H26 3.5108 no .
H2 H28 2.8411 no .
H3 O2 2.02(4) no .
H3 C27 2.83(4) no .
H3 C33 3.06(4) no .
H3 H23 3.2901 no .
H3 H24 2.6248 no .
H3 H27 3.0646 no .
H3 H28 3.4385 no .
H4 O1 2.08(3) no .
H4 C39 3.07(3) no .
H4 C41 3.06(4) no .
H4 H33 3.0177 no .
H4 H34 3.5438 no .
H4 H34 2.9420 no 3_675
H4 H37 3.4313 no .
H4 H38 3.0128 no .
H5 F20 2.9860 no 3_675
H5 O2 2.9912 no .
H5 C27 3.0205 no .
H5 H23 2.5718 no .
H5 H24 3.0311 no .
H5 H33 2.9546 no .
H6 F14 2.7605 no 3_676
H6 O2 3.2035 no .
H6 H28 3.3584 no .
H6 H31 2.9706 no 4_565
H6 H39 3.5976 no 4_565
H7 F15 3.5349 no 4_564
H7 F16 2.8849 no 2_545
H7 F18 2.8626 no 2_545
H7 C25 3.5193 no 2_545
H7 H38 3.1666 no .
H8 O1 2.5899 no .
H8 C39 3.1894 no 3_675
H8 C41 3.3711 no .
H8 H33 2.8667 no 3_675
H8 H34 3.5841 no .
H8 H34 2.7152 no 3_675
H8 H37 3.1142 no .
H8 H48 3.5349 no 3_675
H9 F21 2.9917 no 2_645
H9 F22 3.0811 no 2_645
H9 C20 3.4259 no 2_645
H9 H46 3.0587 no 4_565
H10 F1 3.5091 no 1_455
H10 F22 2.6332 no 1_455
H10 H15 3.2450 no 2_555
H10 H30 3.3808 no 2_545
H11 S2 3.1476 no 2_645
H11 H46 3.4304 no 4_565
H11 H48 3.2571 no 4_565
H12 F17 3.4164 no 3_576
H12 F18 2.7721 no 3_576
H12 C41 3.2882 no 4_465
H12 H37 2.8399 no 4_465
H12 H38 2.9878 no 4_465
H13 F11 2.8203 no 3_775
H13 H13 3.4527 no 3_775
H13 H45 2.9678 no 1_655
H13 H46 3.5856 no 1_655
H14 O3 2.3707 no 4_565
H14 C38 3.4872 no 2_555
H14 C38 3.2615 no 4_565
H14 C45 3.1181 no 4_565
H14 H31 3.0425 no 2_555
H14 H32 3.0618 no 2_555
H14 H32 3.1068 no 4_565
H14 H45 2.8193 no 4_565
H14 H46 3.5983 no 4_565
H15 S1 3.2377 no 2_545
H15 F16 3.2892 no 2_545
H15 F18 3.3342 no 2_545
H15 H10 3.2450 no 2_545
H15 H40 3.2159 no .
H16 F16 3.1705 no 1_655
H16 H25 2.9711 no 2_645
H17 S1 2.9963 no 2_545
H17 F1 3.3463 no 1_455
H17 C43 3.3214 no .
H17 H40 3.4256 no .
H17 H41 3.5911 no .
H17 H42 2.4057 no .
H18 F1 2.9602 no 1_455
H18 F20 3.3601 no 3_675
H18 F21 3.0954 no 1_455
H18 H42 3.2581 no .
H19 F17 3.2507 no 1_655
H20 S2 3.3757 no 2_645
H20 F17 3.4041 no 1_655
H20 C44 3.4161 no 4_565
H20 H26 2.8998 no 2_645
H20 H43 2.6241 no 4_565
H20 H44 3.4845 no 4_565
H20 H48 3.2722 no 4_565
H21 F1 3.0174 no 1_455
H21 H30 2.7851 no 2_545
H22 S1 3.0647 no 2_545
H22 H24 3.1008 no 2_545
H22 H30 2.8919 no 2_545
H23 F19 2.9557 no 3_675
H23 F20 2.8532 no 3_675
H23 N3 3.2073 no .
H23 C1 3.3946 no .
H23 C36 3.4975 no 3_675
H23 H2 2.7322 no .
H23 H3 3.2901 no .
H23 H5 2.5718 no .
H24 S1 3.3608 no .
H24 F19 3.0043 no 3_675
H24 F20 3.0820 no 3_675
H24 N2 3.4617 no .
H24 C36 3.5923 no 3_675
H24 H2 3.5874 no .
H24 H3 2.6248 no .
H24 H5 3.0311 no .
H24 H22 3.1008 no 2_555
H25 F1 2.8798 no 2_655
H25 F16 3.3429 no 2_555
H25 F22 3.2966 no 2_655
H25 C20 3.5063 no 2_655
H25 C48 3.4209 no 2_655
H25 H16 2.9711 no 2_655
H25 H35 3.2278 no 2_655
H25 H36 3.5582 no 2_655
H26 S2 3.2427 no .
H26 C13 3.5038 no 2_655
H26 C40 3.4263 no 2_655
H26 H2 3.5108 no .
H26 H20 2.8998 no 2_655
H26 H35 3.3493 no 2_655
H26 H36 3.0092 no 2_655
H26 H43 3.1190 no 3_675
H27 F1 3.1893 no 2_655
H27 F13 3.1921 no 3_676
H27 F14 2.9178 no 3_676
H27 H3 3.0646 no .
H28 S2 3.2035 no .
H28 F13 3.1566 no 3_676
H28 F14 2.7151 no 3_676
H28 F15 3.0126 no 3_676
H28 N3 3.5924 no .
H28 C11 3.2864 no 3_676
H28 H2 2.8411 no .
H28 H3 3.4385 no .
H28 H6 3.3584 no .
H28 H36 3.0171 no 2_655
H29 F19 3.0419 no 3_675
H29 C8 3.3896 no 2_555
H29 C16 3.4124 no 2_555
H29 H37 3.0546 no 3_675
H30 F1 3.0174 no 2_655
H30 F19 3.5861 no 3_675
H30 C16 3.4594 no 2_555
H30 C26 3.2767 no 2_555
H30 H10 3.3808 no 2_555
H30 H21 2.7851 no 2_555
H30 H22 2.8919 no 2_555
H31 F14 2.9244 no 2_545
H31 N1 3.5741 no 4_464
H31 C5 3.1103 no 4_464
H31 C19 3.3578 no 4_464
H31 C24 3.1166 no 2_545
H31 C28 3.4195 no 2_545
H31 H1 3.0401 no 4_464
H31 H6 2.9706 no 4_464
H31 H14 3.0425 no 2_545
H31 H32 3.3439 no 3_565
H32 S1 3.5790 no 2_545
H32 N1 3.1173 no 2_545
H32 C4 3.3563 no 2_545
H32 C17 3.0969 no 2_545
H32 C24 3.1007 no 2_545
H32 C38 3.5750 no 3_565
H32 H1 3.2613 no 2_545
H32 H1 3.5692 no 4_464
H32 H14 3.0618 no 2_545
H32 H14 3.1068 no 4_464
H32 H31 3.3439 no 3_565
H32 H32 3.1545 no 3_565
H33 F20 3.2070 no 3_675
H33 N3 3.5887 no .
H33 C1 3.0703 no .
H33 C3 3.2746 no .
H33 C14 3.4396 no 3_675
H33 H4 3.0177 no .
H33 H5 2.9546 no .
H33 H8 2.8667 no 3_675
H33 H34 2.9883 no 3_675
H34 O1 3.0220 no 3_675
H34 N4 3.0357 no 3_675
H34 C2 3.3833 no 3_675
H34 C14 3.1866 no 3_675
H34 C39 3.0007 no 3_675
H34 C47 3.3887 no 3_675
H34 H4 3.5438 no .
H34 H4 2.9420 no 3_675
H34 H8 3.5841 no .
H34 H8 2.7152 no 3_675
H34 H33 2.9883 no 3_675
H34 H34 2.5998 no 3_675
H35 H25 3.2278 no 2_645
H35 H26 3.3493 no 2_645
H36 S2 2.8434 no 2_645
H36 C29 3.5439 no 2_645
H36 H25 3.5582 no 2_645
H36 H26 3.0092 no 2_645
H36 H28 3.0171 no 2_645
H37 F13 3.5936 no 4_564
H37 F15 3.5408 no 4_564
H37 F17 3.5003 no 4_564
H37 C22 3.0721 no 4_564
H37 C28 3.4688 no 4_564
H37 H4 3.4313 no .
H37 H8 3.1142 no .
H37 H12 2.8399 no 4_564
H37 H29 3.0546 no 3_675
H38 F15 3.1548 no 4_564
H38 F18 3.0551 no 2_545
H38 C9 3.1288 no .
H38 C22 3.5936 no 4_564
H38 C30 3.5997 no .
H38 C37 3.4133 no .
H38 H4 3.0128 no .
H38 H7 3.1666 no .
H38 H12 2.9878 no 4_564
H39 C5 3.5244 no 4_464
H39 C7 3.3388 no 4_464
H39 C44 3.3753 no .
H39 C46 3.5132 no .
H39 H6 3.5976 no 4_464
H39 H43 3.5930 no .
H39 H44 2.6142 no .
H39 H47 3.0420 no .
H39 H48 3.5871 no .
H40 S1 3.3931 no 2_545
H40 C16 3.3373 no 2_545
H40 C17 3.3348 no 2_545
H40 H15 3.2159 no .
H40 H17 3.4256 no .
H40 H44 3.1190 no .
H40 H47 3.4616 no .
H41 C46 3.0049 no .
H41 H17 3.5911 no .
H41 H44 3.3058 no .
H41 H47 2.2199 no .
H41 H48 3.0265 no .
H42 C10 3.1855 no .
H42 H17 2.4057 no .
H42 H18 3.2581 no .
H42 H47 3.2852 no .
H43 F17 2.9720 no 4_564
H43 C13 3.5470 no 4_464
H43 H20 2.6241 no 4_464
H43 H26 3.1190 no 3_675
H43 H39 3.5930 no .
H44 F17 3.2820 no 4_564
H44 F18 3.4064 no 2_545
H44 C42 3.2241 no .
H44 H20 3.4845 no 4_464
H44 H39 2.6142 no .
H44 H40 3.1190 no .
H44 H41 3.3058 no .
H45 F11 3.0487 no 1_455
H45 F19 3.4461 no 1_455
H45 C23 3.3784 no 1_455
H45 C36 3.5766 no 1_455
H45 H13 2.9678 no 1_455
H45 H14 2.8193 no 4_464
H46 F11 2.7807 no 1_455
H46 C15 3.0567 no 4_464
H46 C18 3.3090 no 4_464
H46 C21 3.5873 no 4_464
H46 H1 3.4624 no 4_464
H46 H9 3.0587 no 4_464
H46 H11 3.4304 no 4_464
H46 H13 3.5856 no 1_455
H46 H14 3.5983 no 4_464
H47 C42 3.3445 no .
H47 C43 3.0202 no .
H47 H39 3.0420 no .
H47 H40 3.4616 no .
H47 H41 2.2199 no .
H47 H42 3.2852 no .
H48 S2 3.3251 no 3_675
H48 C14 3.4966 no 3_675
H48 C47 3.4799 no 3_675
H48 H8 3.5349 no 3_675
H48 H11 3.2571 no 4_464
H48 H20 3.2722 no 4_464
H48 H39 3.5871 no .
H48 H41 3.0265 no .

loop_
_geom_hbond_atom_site_label_D
_geom_hbond_atom_site_label_H
_geom_hbond_atom_site_label_A
_geom_hbond_site_symmetry_A
_geom_hbond_distance_DA
_geom_hbond_distance_DH
_geom_hbond_distance_HA
_geom_hbond_angle_DHA
_geom_hbond_publ_flag
N1 H1 O3 4_565 2.999(5) 0.761 2.30(4) 154(4) no
N2 H3 O2 . 2.982(5) 0.973 2.02(4) 168(3) no
N3 H2 O2 . 2.943(5) 0.844 2.13(4) 162(3) no
N4 H4 O1 . 2.919(5) 0.888 2.08(4) 158(4) no

loop_
_geom_torsion_atom_site_label_1
_geom_torsion_atom_site_label_2
_geom_torsion_atom_site_label_3
_geom_torsion_atom_site_label_4
_geom_torsion
_geom_torsion_publ_flag
C39 O1 C41 C44 1.6(7) no
C41 O1 C39 C46 6.4(7) no
C27 O2 C33 C29 -24.8(5) no
C33 O2 C27 C34 4.2(6) no
C38 O3 C45 C43 7.5(9) no
C45 O3 C38 C42 -18.8(7) no
C4 N1 C17 C16 38.7(6) no
C4 N1 C17 C24 -144.9(4) no
C17 N1 C4 S1 6.1(6) no
C17 N1 C4 N2 -175.1(3) no
C4 N2 C19 C5 -134.4(4) no
C4 N2 C19 C21 54.8(5) no
C19 N2 C4 S1 -174.2(3) no
C19 N2 C4 N1 7.0(5) no
C2 N3 C3 C1 -145.6(4) no
C2 N3 C3 C37 47.8(6) no
C3 N3 C2 S2 -165.0(3) no
C3 N3 C2 N4 16.8(5) no
C2 N4 C47 C14 -139.2(4) no
C2 N4 C47 C48 42.3(5) no
C47 N4 C2 S2 13.4(6) no
C47 N4 C2 N3 -168.4(3) no
C3 C1 C35 C10 153.8(4) no
C3 C1 C35 C30 -12.1(6) no
C35 C1 C3 N3 -169.5(4) no
C35 C1 C3 C37 -2.6(6) no
N3 C3 C37 C9 -177.6(4) no
N3 C3 C37 C40 18.2(7) no
C1 C3 C37 C9 16.2(6) no
C1 C3 C37 C40 -148.0(4) no
C7 C5 C19 N2 -172.8(4) no
C7 C5 C19 C21 -1.9(6) no
C19 C5 C7 C13 154.2(4) no
C19 C5 C7 C18 -13.5(6) no
C14 C6 C23 C12 1.7(7) no
C23 C6 C14 C47 -1.4(7) no
C14 C6 C36 F11 178.6(5) no
C14 C6 C36 F19 -64.5(7) no
C14 C6 C36 F20 55.1(7) no
C36 C6 C14 C47 -178.3(5) no
C23 C6 C36 F11 1.7(9) no
C23 C6 C36 F19 118.6(5) no
C23 C6 C36 F20 -121.8(6) no
C36 C6 C23 C12 178.6(5) no
C5 C7 C13 C40 -100.7(5) no
C5 C7 C18 C15 14.9(7) no
C13 C7 C18 C15 -152.6(4) no
C18 C7 C13 C40 66.3(5) no
C16 C8 C22 C28 -1.3(6) no
C22 C8 C16 C17 -0.3(6) no
C16 C8 C25 F16 7.1(7) no
C16 C8 C25 F17 136.5(5) no
C16 C8 C25 F18 -108.0(6) no
C25 C8 C16 C17 179.5(4) no
C22 C8 C25 F16 -173.0(4) no
C22 C8 C25 F17 -43.6(7) no
C22 C8 C25 F18 71.9(6) no
C25 C8 C22 C28 178.8(4) no
C30 C9 C37 C3 -15.8(7) no
C30 C9 C37 C40 149.2(4) no
C37 C9 C30 C35 1.3(7) no
C26 C10 C35 C1 -94.5(4) no
C26 C10 C35 C30 70.8(5) no
C35 C10 C26 C21 18.1(5) no
F13 C11 C28 C22 115.0(9) no
F13 C11 C28 C24 -64.6(10) no
F14 C11 C28 C22 -121.4(7) no
F14 C11 C28 C24 59.1(9) no
F15 C11 C28 C22 -9.7(10) no
F15 C11 C28 C24 170.7(7) no
C20 C12 C23 C6 178.9(4) no
C23 C12 C20 F1 -87.7(6) no
C23 C12 C20 F21 34.7(8) no
C23 C12 C20 F22 160.0(5) no
C20 C12 C48 C47 -179.7(4) no
C48 C12 C20 F1 92.6(6) no
C48 C12 C20 F21 -145.0(5) no
C48 C12 C20 F22 -19.7(7) no
C23 C12 C48 C47 0.6(6) no
C48 C12 C23 C6 -1.4(6) no
C7 C13 C40 C37 22.5(5) no
C6 C14 C47 N4 -178.0(4) no
C6 C14 C47 C48 0.6(6) no
C18 C15 C21 C19 -14.3(7) no
C18 C15 C21 C26 151.1(5) no
C21 C15 C18 C7 -0.9(8) no
C8 C16 C17 N1 178.6(3) no
C8 C16 C17 C24 2.2(6) no
N1 C17 C24 C28 -179.1(3) no
C16 C17 C24 C28 -2.5(6) no
N2 C19 C21 C15 -174.0(4) no
N2 C19 C21 C26 21.3(7) no
C5 C19 C21 C15 15.5(6) no
C5 C19 C21 C26 -149.2(4) no
C15 C21 C26 C10 -93.5(5) no
C19 C21 C26 C10 70.7(6) no
C8 C22 C28 C11 -178.5(4) no
C8 C22 C28 C24 1.0(7) no
C17 C24 C28 C11 -179.6(4) no
C17 C24 C28 C22 0.9(7) no
O2 C27 C34 C29 18.8(7) no
C33 C29 C34 C27 -32.9(6) no
C34 C29 C33 O2 36.0(6) no
C9 C30 C35 C1 12.8(7) no
C9 C30 C35 C10 -152.8(4) no
C3 C37 C40 C13 64.2(6) no
C9 C37 C40 C13 -99.6(5) no
O3 C38 C42 C43 23.0(7) no
O1 C39 C46 C44 -12.1(9) no
O1 C41 C44 C46 -9.0(10) no
C38 C42 C43 C45 -18.6(11) no
C42 C43 C45 O3 7.4(13) no
C41 C44 C46 C39 12.9(12) no
N4 C47 C48 C12 178.3(3) no
C14 C47 C48 C12 -0.2(6) no
